data_7035962
loop_
_publ_author_name
'Schmied, Andy'
'Straube, Axel'
'Grell, Toni'
'J\"ahnigen, Sascha'
'Hey-Hawkins, Evamarie'

_publ_section_title
;
 Heterobimetallic complexes with highly flexible
 1,1'-bis(phospholanoalkyl)ferrocene ligands.
;
_journal_issue 43
_journal_name_full 'Dalton transactions (Cambridge, England : 2003)'
_journal_page_first 18760
_journal_page_last 18768
_journal_paper_doi 10.1039/c5dt02567b
_journal_volume 44
_journal_year 2015
_chemical_formula_sum 'C26 H40 Fe P2 Se2'
_chemical_formula_weight 628.29
_chemical_name_systematic 1,1?-Bis(4-(phospholanoselenide)butyl)ferrocene
_space_group_IT_number 15
_symmetry_cell_setting monoclinic
_symmetry_space_group_name_Hall '-C 2yc'
_symmetry_space_group_name_H-M 'C 1 2/c 1'
_atom_sites_solution_hydrogens geom
_atom_sites_solution_primary direct
_atom_sites_solution_secondary difmap
_audit_conform_dict_location ftp://ftp.iucr.org/pub/cif_core.dic
_audit_conform_dict_name cif_core.dic
_audit_conform_dict_version 2.4
_audit_creation_date 2015-02-02T08:15:02-00:00
_audit_creation_method 'WinGX routine CIF_UPDATE'
_audit_update_record
;
2015-07-06 deposited with the CCDC.
2015-07-24 downloaded from the CCDC.
;
_cell_angle_alpha 90.000(5)
_cell_angle_beta 92.871(5)
_cell_angle_gamma 90.000(5)
_cell_formula_units_Z 4
_cell_length_a 7.958(5)
_cell_length_b 10.195(5)
_cell_length_c 32.986(5)
_cell_measurement_reflns_used 3069
_cell_measurement_temperature 130(2)
_cell_measurement_theta_max 28.164
_cell_measurement_theta_min 3.27
_cell_volume 2673(2)
_computing_cell_refinement
;
        CrysAlisPro, Agilent Technologies,
        Version 1.171.37.35 (release 13-08-2014 CrysAlis171 .NET)
        (compiled Aug 13 2014,18:06:01)
;
_computing_data_collection
;
        CrysAlisPro, Agilent Technologies,
        Version 1.171.37.35 (release 13-08-2014 CrysAlis171 .NET)
        (compiled Aug 13 2014,18:06:01)
;
_computing_data_reduction
;
        CrysAlisPro, Agilent Technologies,
        Version 1.171.37.35 (release 13-08-2014 CrysAlis171 .NET)
        (compiled Aug 13 2014,18:06:01)
;
_computing_structure_refinement 'SHELXL-97 (Sheldrick, 2008)'
_diffrn_ambient_temperature 130(2)
_diffrn_detector 'CCD plate'
_diffrn_detector_area_resol_mean 16.356
_diffrn_measured_fraction_theta_full 1
_diffrn_measured_fraction_theta_max 1
_diffrn_measurement_device 'four-circle diffractometer'
_diffrn_measurement_device_type 'Xcalibur, Sapphire3, Gemini'
_diffrn_measurement_method '\w scans'
_diffrn_orient_matrix_UB_11 -0.04137325
_diffrn_orient_matrix_UB_12 0.04292505
_diffrn_orient_matrix_UB_13 -0.0141767
_diffrn_orient_matrix_UB_21 -0.0277906
_diffrn_orient_matrix_UB_22 0.0389217
_diffrn_orient_matrix_UB_23 0.0161911
_diffrn_orient_matrix_UB_31 0.07405345
_diffrn_orient_matrix_UB_32 0.03848845
_diffrn_orient_matrix_UB_33 -0.0005579
_diffrn_radiation_monochromator graphite
_diffrn_radiation_probe x-ray
_diffrn_radiation_type MoK\a
_diffrn_radiation_wavelength 0.71073
_diffrn_reflns_av_R_equivalents 0.0586
_diffrn_reflns_av_unetI/netI 0.0557
_diffrn_reflns_limit_h_max 9
_diffrn_reflns_limit_h_min -8
_diffrn_reflns_limit_k_max 12
_diffrn_reflns_limit_k_min -12
_diffrn_reflns_limit_l_max 41
_diffrn_reflns_limit_l_min -39
_diffrn_reflns_number 9149
_diffrn_reflns_theta_full 26.37
_diffrn_reflns_theta_max 26.37
_diffrn_reflns_theta_min 2.47
_diffrn_source 'Enhance (Mo) X-ray Source'
_exptl_absorpt_coefficient_mu 3.42
_exptl_absorpt_correction_T_max 1
_exptl_absorpt_correction_T_min 0.47996
_exptl_absorpt_correction_type multi-scan
_exptl_absorpt_process_details
;
        CrysAlisPro, Agilent Technologies,
        Version 1.171.37.35 (release 13-08-2014 CrysAlis171 .NET)
        (compiled Aug 13 2014,18:06:01)
        Empirical absorption correction using spherical harmonics,
 implemented in SCALE3 ABSPACK scaling algorithm.
        Empirical absorption correction using spherical harmonics,
 implemented in SCALE3 ABSPACK scaling algorithm.
;
_exptl_crystal_colour 'clear yellow'
_exptl_crystal_density_diffrn 1.561
_exptl_crystal_density_method 'not measured'
_exptl_crystal_description plate
_exptl_crystal_F_000 1280
_exptl_crystal_size_max 0.4
_exptl_crystal_size_mid 0.2
_exptl_crystal_size_min 0.02
_refine_diff_density_max 0.87
_refine_diff_density_min -0.927
_refine_diff_density_rms 0.114
_refine_ls_extinction_method none
_refine_ls_goodness_of_fit_ref 1.294
_refine_ls_hydrogen_treatment mixed
_refine_ls_matrix_type full
_refine_ls_number_parameters 157
_refine_ls_number_reflns 2724
_refine_ls_number_restraints 0
_refine_ls_restrained_S_all 1.294
_refine_ls_R_factor_all 0.0766
_refine_ls_R_factor_gt 0.067
_refine_ls_shift/su_max 0.001
_refine_ls_shift/su_mean 0
_refine_ls_structure_factor_coef Fsqd
_refine_ls_weighting_details 'calc w=1/[\s^2^(Fo^2^)+(0.0207P)^2^+16.1382P] where P=(Fo^2^+2Fc^2^)/3'
_refine_ls_weighting_scheme calc
_refine_ls_wR_factor_gt 0.1126
_refine_ls_wR_factor_ref 0.1156
_reflns_number_gt 2478
_reflns_number_total 2724
_reflns_threshold_expression >2\s(I)
_cod_data_source_file c5dt02567b2.cif
_cod_data_source_block x2190
_cod_depositor_comments 'Adding full bibliography for 7035957--7035962.cif.'
_cod_original_sg_symbol_H-M 'C 2/c'
_cod_database_code 7035962

loop_
_symmetry_equiv_pos_as_xyz
'x, y, z'
'-x, y, -z+1/2'
'x+1/2, y+1/2, z'
'-x+1/2, y+1/2, -z+1/2'
'-x, -y, -z'
'x, -y, z-1/2'
'-x+1/2, -y+1/2, -z'
'x+1/2, -y+1/2, z-1/2'

loop_
_atom_site_label
_atom_site_type_symbol
_atom_site_fract_x
_atom_site_fract_y
_atom_site_fract_z
_atom_site_U_iso_or_equiv
_atom_site_adp_type
_atom_site_occupancy
_atom_site_symmetry_multiplicity
_atom_site_calc_flag
_atom_site_refinement_flags
Se1 Se 0.17818(7) 0.30231(5) 0.580801(18) 0.02774(18) Uani 1 1 d .
Fe1 Fe 1 0.09298(12) 0.75 0.0237(3) Uani 1 2 d S
P1 P 0.25629(15) 0.10468(13) 0.58072(4) 0.0165(3) Uani 1 1 d .
C4 C 1.1081(7) 0.2100(6) 0.70789(16) 0.0275(12) Uani 1 1 d .
C7 C 0.6839(6) 0.0876(5) 0.65915(15) 0.0234(11) Uani 1 1 d .
H7A H 0.7156 -0.0045 0.6537 0.028 Uiso 1 1 calc R
H7B H 0.6303 0.0902 0.6856 0.028 Uiso 1 1 calc R
C13 C 0.0900(6) -0.0180(5) 0.57822(16) 0.0229(11) Uani 1 1 d .
H13A H 0.0739 -0.0558 0.6054 0.028 Uiso 1 1 calc R
H13B H -0.0175 0.021 0.5677 0.028 Uiso 1 1 calc R
C9 C 0.3938(6) 0.0581(5) 0.62401(15) 0.0196(11) Uani 1 1 d .
H9A H 0.3347 0.0736 0.6493 0.024 Uiso 1 1 calc R
H9B H 0.4186 -0.0369 0.6224 0.024 Uiso 1 1 calc R
C11 C 0.2343(7) -0.0494(6) 0.51545(16) 0.0274(12) Uani 1 1 d .
H11A H 0.1485 -0.0039 0.4978 0.033 Uiso 1 1 calc R
H11B H 0.2956 -0.1118 0.4986 0.033 Uiso 1 1 calc R
C8 C 0.5596(6) 0.1347(5) 0.62599(16) 0.0232(11) Uani 1 1 d .
H8A H 0.6121 0.1271 0.5995 0.028 Uiso 1 1 calc R
H8B H 0.5351 0.2286 0.6305 0.028 Uiso 1 1 calc R
C3 C 1.1863(7) -0.0025(7) 0.72193(17) 0.0350(15) Uani 1 1 d .
C6 C 0.8404(6) 0.1725(5) 0.66127(15) 0.0225(11) Uani 1 1 d .
H6A H 0.8805 0.1811 0.6335 0.027 Uiso 1 1 calc R
H6B H 0.8081 0.2612 0.6703 0.027 Uiso 1 1 calc R
C1 C 0.9847(6) 0.1262(5) 0.68849(15) 0.0221(11) Uani 1 1 d .
C12 C 0.1503(7) -0.1226(5) 0.54918(17) 0.0286(13) Uani 1 1 d .
H12A H 0.2314 -0.1825 0.5634 0.034 Uiso 1 1 calc R
H12B H 0.054 -0.1749 0.5379 0.034 Uiso 1 1 calc R
C2 C 1.0347(7) -0.0043(6) 0.69702(16) 0.0271(12) Uani 1 1 d .
C10 C 0.3570(6) 0.0504(5) 0.53511(15) 0.0196(11) Uani 1 1 d .
H10A H 0.3743 0.1251 0.5166 0.024 Uiso 1 1 calc R
H10B H 0.4672 0.0091 0.5422 0.024 Uiso 1 1 calc R
C5 C 1.2314(7) 0.1314(7) 0.72846(17) 0.0326(14) Uani 1 1 d .
H4 H 1.100(7) 0.305(6) 0.7075(17) 0.034(16) Uiso 1 1 d .
H3 H 1.248(7) -0.071(5) 0.7329(16) 0.023(15) Uiso 1 1 d .
H2 H 0.977(7) -0.075(6) 0.6896(16) 0.023(15) Uiso 1 1 d .
H5 H 1.326(8) 0.170(6) 0.746(2) 0.047(19) Uiso 1 1 d .

loop_
_atom_site_aniso_label
_atom_site_aniso_U_11
_atom_site_aniso_U_22
_atom_site_aniso_U_33
_atom_site_aniso_U_23
_atom_site_aniso_U_13
_atom_site_aniso_U_12
Se1 0.0239(3) 0.0168(3) 0.0428(4) 0.0028(2) 0.0043(2) 0.0051(2)
Fe1 0.0205(5) 0.0316(7) 0.0189(5) 0 -0.0010(4) 0
P1 0.0132(6) 0.0137(6) 0.0225(6) 0.0008(5) 0.0005(5) -0.0014(5)
C4 0.024(3) 0.034(3) 0.024(3) 0.001(2) -0.001(2) -0.004(3)
C7 0.025(3) 0.022(3) 0.023(3) 0.002(2) -0.003(2) 0.000(2)
C13 0.022(3) 0.018(3) 0.029(3) -0.003(2) 0.006(2) -0.007(2)
C9 0.020(3) 0.016(3) 0.022(3) 0.003(2) -0.001(2) 0.000(2)
C11 0.024(3) 0.031(3) 0.027(3) -0.008(2) 0.003(2) -0.006(2)
C8 0.024(3) 0.017(3) 0.027(3) 0.003(2) -0.004(2) -0.001(2)
C3 0.029(3) 0.053(4) 0.024(3) 0.006(3) 0.005(2) 0.018(3)
C6 0.028(3) 0.017(3) 0.023(3) 0.001(2) -0.002(2) 0.001(2)
C1 0.018(3) 0.028(3) 0.019(3) 0.002(2) 0.002(2) -0.001(2)
C12 0.029(3) 0.018(3) 0.039(3) -0.009(2) 0.007(2) -0.008(2)
C2 0.028(3) 0.030(3) 0.022(3) -0.001(2) 0.001(2) 0.003(3)
C10 0.019(2) 0.016(3) 0.024(3) 0.001(2) 0.003(2) -0.002(2)
C5 0.022(3) 0.053(4) 0.024(3) 0.002(3) 0.001(2) -0.004(3)

loop_
_atom_type_symbol
_atom_type_description
_atom_type_scat_dispersion_real
_atom_type_scat_dispersion_imag
_atom_type_scat_source
C C 0.0033 0.0016 'International Tables Vol C Tables 4.2.6.8 and 6.1.1.4'
H H 0 0 'International Tables Vol C Tables 4.2.6.8 and 6.1.1.4'
P P 0.1023 0.0942 'International Tables Vol C Tables 4.2.6.8 and 6.1.1.4'
Fe Fe 0.3463 0.8444 'International Tables Vol C Tables 4.2.6.8 and 6.1.1.4'
Se Se -0.0929 2.2259 'International Tables Vol C Tables 4.2.6.8 and 6.1.1.4'

loop_
_geom_angle_atom_site_label_1
_geom_angle_atom_site_label_2
_geom_angle_atom_site_label_3
_geom_angle
_geom_angle_site_symmetry_1
_geom_angle_site_symmetry_3
C3 Fe1 C3 122.8(4) 2_756 .
C3 Fe1 C2 106.9(3) 2_756 .
C3 Fe1 C2 41.0(2) . .
C3 Fe1 C2 41.0(2) 2_756 2_756
C3 Fe1 C2 106.9(2) . 2_756
C2 Fe1 C2 121.8(3) . 2_756
C3 Fe1 C5 40.9(3) 2_756 2_756
C3 Fe1 C5 159.9(3) . 2_756
C2 Fe1 C5 123.6(2) . 2_756
C2 Fe1 C5 68.4(2) 2_756 2_756
C3 Fe1 C5 159.9(3) 2_756 .
C3 Fe1 C5 40.9(3) . .
C2 Fe1 C5 68.4(2) . .
C2 Fe1 C5 123.6(2) 2_756 .
C5 Fe1 C5 157.9(4) 2_756 .
C3 Fe1 C4 68.3(3) 2_756 2_756
C3 Fe1 C4 157.8(2) . 2_756
C2 Fe1 C4 160.3(2) . 2_756
C2 Fe1 C4 67.9(2) 2_756 2_756
C5 Fe1 C4 40.4(2) 2_756 2_756
C5 Fe1 C4 122.6(3) . 2_756
C3 Fe1 C4 157.8(2) 2_756 .
C3 Fe1 C4 68.3(3) . .
C2 Fe1 C4 67.9(2) . .
C2 Fe1 C4 160.3(2) 2_756 .
C5 Fe1 C4 122.6(3) 2_756 .
C5 Fe1 C4 40.4(2) . .
C4 Fe1 C4 108.9(4) 2_756 .
C3 Fe1 C1 68.8(2) 2_756 2_756
C3 Fe1 C1 121.3(2) . 2_756
C2 Fe1 C1 157.3(2) . 2_756
C2 Fe1 C1 40.4(2) 2_756 2_756
C5 Fe1 C1 68.6(2) 2_756 2_756
C5 Fe1 C1 107.6(2) . 2_756
C4 Fe1 C1 40.7(2) 2_756 2_756
C4 Fe1 C1 124.5(2) . 2_756
C3 Fe1 C1 121.3(2) 2_756 .
C3 Fe1 C1 68.8(2) . .
C2 Fe1 C1 40.4(2) . .
C2 Fe1 C1 157.3(2) 2_756 .
C5 Fe1 C1 107.6(2) 2_756 .
C5 Fe1 C1 68.6(2) . .
C4 Fe1 C1 124.5(2) 2_756 .
C4 Fe1 C1 40.7(2) . .
C1 Fe1 C1 161.0(3) 2_756 .
C9 P1 C13 105.3(2) . .
C9 P1 C10 107.3(2) . .
C13 P1 C10 95.9(2) . .
C9 P1 Se1 114.48(17) . .
C13 P1 Se1 116.29(18) . .
C10 P1 Se1 115.62(17) . .
C5 C4 C1 108.7(5) . .
C5 C4 Fe1 69.5(3) . .
C1 C4 Fe1 69.7(3) . .
C5 C4 H4 128(3) . .
C1 C4 H4 123(3) . .
Fe1 C4 H4 124(4) . .
C8 C7 C6 110.9(4) . .
C8 C7 H7A 109.5 . .
C6 C7 H7A 109.5 . .
C8 C7 H7B 109.5 . .
C6 C7 H7B 109.5 . .
H7A C7 H7B 108 . .
C12 C13 P1 105.0(4) . .
C12 C13 H13A 110.8 . .
P1 C13 H13A 110.8 . .
C12 C13 H13B 110.8 . .
P1 C13 H13B 110.8 . .
H13A C13 H13B 108.8 . .
C8 C9 P1 112.5(3) . .
C8 C9 H9A 109.1 . .
P1 C9 H9A 109.1 . .
C8 C9 H9B 109.1 . .
P1 C9 H9B 109.1 . .
H9A C9 H9B 107.8 . .
C12 C11 C10 108.1(4) . .
C12 C11 H11A 110.1 . .
C10 C11 H11A 110.1 . .
C12 C11 H11B 110.1 . .
C10 C11 H11B 110.1 . .
H11A C11 H11B 108.4 . .
C7 C8 C9 113.5(4) . .
C7 C8 H8A 108.9 . .
C9 C8 H8A 108.9 . .
C7 C8 H8B 108.9 . .
C9 C8 H8B 108.9 . .
H8A C8 H8B 107.7 . .
C2 C3 C5 107.4(5) . .
C2 C3 Fe1 69.7(3) . .
C5 C3 Fe1 69.9(3) . .
C2 C3 H3 130(4) . .
C5 C3 H3 123(3) . .
Fe1 C3 H3 125(3) . .
C1 C6 C7 116.8(4) . .
C1 C6 H6A 108.1 . .
C7 C6 H6A 108.1 . .
C1 C6 H6B 108.1 . .
C7 C6 H6B 108.1 . .
H6A C6 H6B 107.3 . .
C2 C1 C4 107.1(5) . .
C2 C1 C6 128.0(5) . .
C4 C1 C6 124.7(5) . .
C2 C1 Fe1 69.3(3) . .
C4 C1 Fe1 69.6(3) . .
C6 C1 Fe1 130.5(4) . .
C11 C12 C13 106.2(4) . .
C11 C12 H12A 110.5 . .
C13 C12 H12A 110.5 . .
C11 C12 H12B 110.5 . .
C13 C12 H12B 110.5 . .
H12A C12 H12B 108.7 . .
C1 C2 C3 108.9(5) . .
C1 C2 Fe1 70.4(3) . .
C3 C2 Fe1 69.3(3) . .
C1 C2 H2 125(4) . .
C3 C2 H2 126(4) . .
Fe1 C2 H2 123(4) . .
C11 C10 P1 104.7(3) . .
C11 C10 H10A 110.8 . .
P1 C10 H10A 110.8 . .
C11 C10 H10B 110.8 . .
P1 C10 H10B 110.8 . .
H10A C10 H10B 108.9 . .
C4 C5 C3 107.9(5) . .
C4 C5 Fe1 70.1(3) . .
C3 C5 Fe1 69.2(3) . .
C4 C5 H5 123(4) . .
C3 C5 H5 129(4) . .
Fe1 C5 H5 122(4) . .

loop_
_geom_bond_atom_site_label_1
_geom_bond_atom_site_label_2
_geom_bond_distance
_geom_bond_site_symmetry_2
Se1 P1 2.1086(17) .
Fe1 C3 2.035(6) 2_756
Fe1 C3 2.035(6) .
Fe1 C2 2.040(6) .
Fe1 C2 2.040(6) 2_756
Fe1 C5 2.044(6) 2_756
Fe1 C5 2.044(6) .
Fe1 C4 2.053(6) 2_756
Fe1 C4 2.053(6) .
Fe1 C1 2.055(5) 2_756
Fe1 C1 2.055(5) .
P1 C9 1.818(5) .
P1 C13 1.819(5) .
P1 C10 1.825(5) .
C4 C5 1.413(8) .
C4 C1 1.428(7) .
C4 H4 0.97(6) .
C7 C8 1.516(6) .
C7 C6 1.516(7) .
C7 H7A 0.99 .
C7 H7B 0.99 .
C13 C12 1.527(7) .
C13 H13A 0.99 .
C13 H13B 0.99 .
C9 C8 1.532(7) .
C9 H9A 0.99 .
C9 H9B 0.99 .
C11 C12 1.522(8) .
C11 C10 1.531(7) .
C11 H11A 0.99 .
C11 H11B 0.99 .
C8 H8A 0.99 .
C8 H8B 0.99 .
C3 C2 1.426(8) .
C3 C5 1.425(9) .
C3 H3 0.92(5) .
C6 C1 1.498(7) .
C6 H6A 0.99 .
C6 H6B 0.99 .
C1 C2 1.413(8) .
C12 H12A 0.99 .
C12 H12B 0.99 .
C2 H2 0.88(6) .
C10 H10A 0.99 .
C10 H10B 0.99 .
C5 H5 1.01(6) .
